data_7026836
loop_
_publ_author_name
'Ni, Chengbao'
'Fettinger, James C.'
'Long, Gary J.'
'Power, Philip P.'

_publ_section_title
;
 Terphenyl substituted derivatives of manganese(II): distorted geometries
 and resistance to elimination.
;
_journal_issue 44
_journal_name_full 'Dalton transactions (Cambridge, England : 2003)'
_journal_page_first 10664
_journal_page_last 10670
_journal_paper_doi 10.1039/c0dt00771d
_journal_volume 39
_journal_year 2010
_chemical_formula_moiety 'C66 H80 I Li3 Mn O3'
_chemical_formula_sum 'C66 H80 I Li3 Mn O3'
_chemical_formula_weight 1123.95
_chemical_name_systematic
;
?
;
_space_group_IT_number 33
_symmetry_cell_setting orthorhombic
_symmetry_space_group_name_Hall 'P 2c -2n'
_symmetry_space_group_name_H-M 'P n a 21'
_atom_sites_solution_hydrogens geom
_atom_sites_solution_primary direct
_atom_sites_solution_secondary difmap
_audit_creation_method SHELXL-97
_cell_angle_alpha 90.00
_cell_angle_beta 90.00
_cell_angle_gamma 90.00
_cell_formula_units_Z 8
_cell_length_a 61.658(9)
_cell_length_b 13.1427(19)
_cell_length_c 14.888(2)
_cell_measurement_reflns_used 9959
_cell_measurement_temperature 90(2)
_cell_measurement_theta_max 25.47
_cell_measurement_theta_min 2.65
_cell_volume 12065(3)
_computing_cell_refinement 'SAINT (7.46A) (Bruker, 2006)'
_computing_data_collection 'Apex2 (2.2-0) (Bruker, 2007)'
_computing_data_reduction 'SAINT (7.46A) (Bruker, 2006)'
_computing_molecular_graphics 'SHELXTL 5.1, XP (Sheldrick, 1994)'
_computing_publication_material SHELXL97
_computing_structure_refinement 'SHELXL-97 (Sheldrick, 2008)'
_computing_structure_solution 'SHELXS-97 (Sheldrick, 2008)'
_diffrn_ambient_temperature 90(2)
_diffrn_measured_fraction_theta_full 0.998
_diffrn_measured_fraction_theta_max 0.998
_diffrn_measurement_device_type 'Bruker APEX-II CCD'
_diffrn_measurement_method '\f and \w scans'
_diffrn_radiation_monochromator graphite
_diffrn_radiation_source 'fine-focus sealed tube'
_diffrn_radiation_type MoK\a
_diffrn_radiation_wavelength 0.71073
_diffrn_reflns_av_R_equivalents 0.0365
_diffrn_reflns_av_sigmaI/netI 0.0295
_diffrn_reflns_limit_h_max 74
_diffrn_reflns_limit_h_min -74
_diffrn_reflns_limit_k_max 15
_diffrn_reflns_limit_k_min -15
_diffrn_reflns_limit_l_max 17
_diffrn_reflns_limit_l_min -17
_diffrn_reflns_number 81535
_diffrn_reflns_theta_full 25.25
_diffrn_reflns_theta_max 25.25
_diffrn_reflns_theta_min 2.52
_exptl_absorpt_coefficient_mu 0.773
_exptl_absorpt_correction_T_max 0.9479
_exptl_absorpt_correction_T_min 0.8422
_exptl_absorpt_correction_type multi-scan
_exptl_absorpt_process_details 'SADABS 2008/1 (Sheldrick, 2008)'
_exptl_crystal_colour Colorless
_exptl_crystal_density_diffrn 1.236
_exptl_crystal_density_method 'not measured'
_exptl_crystal_description Needle
_exptl_crystal_F_000 4688
_exptl_crystal_size_max 0.23
_exptl_crystal_size_mid 0.09
_exptl_crystal_size_min 0.07
_refine_diff_density_max 0.794
_refine_diff_density_min -0.538
_refine_diff_density_rms 0.062
_refine_ls_abs_structure_details 'Flack H D (1983), Acta Cryst. A39, 876-881'
_refine_ls_abs_structure_Flack -0.008(10)
_refine_ls_extinction_method none
_refine_ls_goodness_of_fit_ref 1.096
_refine_ls_hydrogen_treatment constr
_refine_ls_matrix_type full
_refine_ls_number_parameters 1354
_refine_ls_number_reflns 21794
_refine_ls_number_restraints 31
_refine_ls_restrained_S_all 1.097
_refine_ls_R_factor_all 0.0405
_refine_ls_R_factor_gt 0.0353
_refine_ls_shift/su_max 0.006
_refine_ls_shift/su_mean 0.000
_refine_ls_structure_factor_coef Fsqd
_refine_ls_weighting_details 'calc w=1/[\s^2^(Fo^2^)+(0.0324P)^2^+13.4718P] where P=(Fo^2^+2Fc^2^)/3'
_refine_ls_weighting_scheme calc
_refine_ls_wR_factor_gt 0.0817
_refine_ls_wR_factor_ref 0.0834
_reflns_number_gt 20084
_reflns_number_total 21794
_reflns_threshold_expression >2sigma(I)
_cod_data_source_file c0dt00771d.txt
_cod_data_source_block cbn91fmi
_cod_depositor_comments
;
The following automatic conversions were performed:

'_symmetry_cell_setting' value 'Orthorhombic' changed to
'orthorhombic' according to
/home/saulius/struct/CIF-dictionaries/cif_core.dic dictionary named
'cif_core.dic' version 2.4.2 from
2011-04-26.

'_exptl_absorpt_correction_type' value 'Multi-scan'
changed to 'multi-scan' according to
/home/saulius/struct/CIF-dictionaries/cif_core.dic dictionary named
'cif_core.dic' version 2.4.2 from 2011-04-26.

Automatic conversion script
Id: cif_fix_values 1891 2012-01-12 08:04:46Z andrius 
;
_cod_original_cell_volume 12064(3)
_cod_database_code 7026836

loop_
_symmetry_equiv_pos_as_xyz
'x, y, z'
'-x, -y, z+1/2'
'x+1/2, -y+1/2, z'
'-x+1/2, y+1/2, z+1/2'

loop_
_atom_site_label
_atom_site_type_symbol
_atom_site_fract_x
_atom_site_fract_y
_atom_site_fract_z
_atom_site_U_iso_or_equiv
_atom_site_adp_type
_atom_site_occupancy
_atom_site_symmetry_multiplicity
_atom_site_calc_flag
_atom_site_refinement_flags
Mn1 Mn 0.691137(8) 0.13176(4) 0.21611(4) 0.02206(12) Uani 1 1 d .
I1 I 0.646530(4) 0.110110(19) -0.030254(18) 0.02966(6) Uani 1 1 d .
Li1 Li 0.66567(11) -0.0174(5) 0.0963(5) 0.0339(15) Uani 1 1 d .
Li2 Li 0.64933(12) 0.2102(6) 0.1391(5) 0.0376(16) Uani 1 1 d .
Li3 Li 0.69034(12) 0.1687(5) 0.0108(5) 0.0350(16) Uani 1 1 d .
O1 O 0.65836(5) -0.1544(2) 0.0806(2) 0.0421(8) Uani 1 1 d .
O2 O 0.62380(5) 0.2887(3) 0.1478(3) 0.0639(11) Uani 1 1 d .
O3 O 0.70515(5) 0.2197(2) -0.09318(19) 0.0376(7) Uani 1 1 d .
C1 C 0.70832(5) 0.1430(3) 0.3412(3) 0.0220(8) Uani 1 1 d .
C2 C 0.72143(6) 0.0636(3) 0.3747(2) 0.0220(8) Uani 1 1 d .
C3 C 0.73180(6) 0.0714(3) 0.4580(3) 0.0272(8) Uani 1 1 d .
H3 H 0.7405 0.0165 0.4789 0.033 Uiso 1 1 calc R
C4 C 0.72967(6) 0.1571(3) 0.5101(3) 0.0300(9) Uani 1 1 d .
H4 H 0.7368 0.1618 0.5665 0.036 Uiso 1 1 calc R
C5 C 0.71704(6) 0.2363(3) 0.4794(3) 0.0282(8) Uani 1 1 d .
H5 H 0.7156 0.2961 0.5148 0.034 Uiso 1 1 calc R
C6 C 0.70617(6) 0.2297(3) 0.3964(2) 0.0229(8) Uani 1 1 d .
C7 C 0.72398(5) -0.0347(3) 0.3240(2) 0.0215(8) Uani 1 1 d .
C8 C 0.71080(6) -0.1191(3) 0.3457(3) 0.0294(8) Uani 1 1 d .
C9 C 0.71403(6) -0.2108(3) 0.3014(3) 0.0325(9) Uani 1 1 d .
H9 H 0.7055 -0.2682 0.3170 0.039 Uiso 1 1 calc R
C10 C 0.72953(6) -0.2196(3) 0.2350(3) 0.0328(9) Uani 1 1 d .
H10 H 0.7314 -0.2825 0.2046 0.039 Uiso 1 1 calc R
C11 C 0.74220(6) -0.1374(3) 0.2128(3) 0.0284(8) Uani 1 1 d .
H11 H 0.7528 -0.1443 0.1668 0.034 Uiso 1 1 calc R
C12 C 0.73992(5) -0.0448(3) 0.2561(2) 0.0212(8) Uani 1 1 d .
C13 C 0.69354(7) -0.1130(3) 0.4189(3) 0.0372(10) Uani 1 1 d .
H13 H 0.6908 -0.0394 0.4316 0.045 Uiso 1 1 calc R
C14 C 0.70130(8) -0.1623(4) 0.5063(3) 0.0520(13) Uani 1 1 d .
H14A H 0.7048 -0.2340 0.4952 0.078 Uiso 1 1 calc R
H14B H 0.6898 -0.1577 0.5516 0.078 Uiso 1 1 calc R
H14C H 0.7143 -0.1269 0.5279 0.078 Uiso 1 1 calc R
C15 C 0.67207(7) -0.1600(4) 0.3888(4) 0.0485(13) Uani 1 1 d .
H15A H 0.6742 -0.2323 0.3754 0.073 Uiso 1 1 calc R
H15B H 0.6669 -0.1249 0.3348 0.073 Uiso 1 1 calc R
H15C H 0.6613 -0.1528 0.4368 0.073 Uiso 1 1 calc R
C16 C 0.75542(6) 0.0416(3) 0.2343(3) 0.0267(8) Uani 1 1 d .
H16 H 0.7483 0.1068 0.2523 0.032 Uiso 1 1 calc R
C17 C 0.76099(7) 0.0490(4) 0.1358(3) 0.0416(11) Uani 1 1 d .
H17A H 0.7704 -0.0080 0.1190 0.062 Uiso 1 1 calc R
H17B H 0.7685 0.1133 0.1243 0.062 Uiso 1 1 calc R
H17C H 0.7476 0.0465 0.1001 0.062 Uiso 1 1 calc R
C18 C 0.77613(7) 0.0306(3) 0.2899(3) 0.0373(10) Uani 1 1 d .
H18A H 0.7724 0.0260 0.3537 0.056 Uiso 1 1 calc R
H18B H 0.7855 0.0899 0.2799 0.056 Uiso 1 1 calc R
H18C H 0.7838 -0.0313 0.2716 0.056 Uiso 1 1 calc R
C19 C 0.69239(6) 0.3181(3) 0.3681(2) 0.0259(8) Uani 1 1 d .
C20 C 0.70185(6) 0.4033(3) 0.3260(3) 0.0291(9) Uani 1 1 d .
C21 C 0.68817(7) 0.4840(3) 0.3004(3) 0.0379(10) Uani 1 1 d .
H21 H 0.6943 0.5420 0.2722 0.046 Uiso 1 1 calc R
C22 C 0.66654(8) 0.4814(4) 0.3149(3) 0.0409(11) Uani 1 1 d .
H22 H 0.6577 0.5369 0.2964 0.049 Uiso 1 1 calc R
C23 C 0.65716(7) 0.3979(3) 0.3568(3) 0.0376(10) Uani 1 1 d .
H23 H 0.6419 0.3969 0.3668 0.045 Uiso 1 1 calc R
C24 C 0.66970(7) 0.3158(3) 0.3844(3) 0.0298(9) Uani 1 1 d .
C25 C 0.72586(7) 0.4116(3) 0.3107(3) 0.0330(9) Uani 1 1 d .
H25 H 0.7325 0.3448 0.3271 0.040 Uiso 1 1 calc R
C26 C 0.73171(8) 0.4339(4) 0.2124(3) 0.0488(12) Uani 1 1 d .
H26A H 0.7246 0.3839 0.1733 0.073 Uiso 1 1 calc R
H26B H 0.7475 0.4295 0.2047 0.073 Uiso 1 1 calc R
H26C H 0.7268 0.5024 0.1964 0.073 Uiso 1 1 calc R
C27 C 0.73601(8) 0.4937(3) 0.3715(3) 0.0466(12) Uani 1 1 d .
H27A H 0.7298 0.5603 0.3565 0.070 Uiso 1 1 calc R
H27B H 0.7517 0.4953 0.3622 0.070 Uiso 1 1 calc R
H27C H 0.7329 0.4778 0.4345 0.070 Uiso 1 1 calc R
C28 C 0.65960(6) 0.2310(3) 0.4386(3) 0.0334(10) Uani 1 1 d .
H28 H 0.6680 0.1673 0.4271 0.040 Uiso 1 1 calc R
C29 C 0.63574(7) 0.2101(4) 0.4162(3) 0.0460(12) Uani 1 1 d .
H29A H 0.6269 0.2684 0.4347 0.069 Uiso 1 1 calc R
H29B H 0.6309 0.1491 0.4483 0.069 Uiso 1 1 calc R
H29C H 0.6342 0.1995 0.3514 0.069 Uiso 1 1 calc R
C30 C 0.66128(8) 0.2563(4) 0.5390(3) 0.0428(11) Uani 1 1 d .
H30A H 0.6766 0.2632 0.5557 0.064 Uiso 1 1 calc R
H30B H 0.6547 0.2015 0.5741 0.064 Uiso 1 1 calc R
H30C H 0.6537 0.3203 0.5511 0.064 Uiso 1 1 calc R
C31 C 0.70058(6) 0.0379(3) 0.1019(3) 0.0261(8) Uani 1 1 d .
C32 C 0.70389(6) -0.0135(3) 0.0361(3) 0.0261(9) Uani 1 1 d .
C33 C 0.70873(6) -0.0770(3) -0.0417(3) 0.0283(8) Uani 1 1 d .
C34 C 0.72240(6) -0.1608(3) -0.0346(3) 0.0294(8) Uani 1 1 d .
H34 H 0.7285 -0.1781 0.0219 0.035 Uiso 1 1 calc R
C35 C 0.72711(7) -0.2187(3) -0.1092(3) 0.0340(9) Uani 1 1 d .
H35 H 0.7364 -0.2759 -0.1036 0.041 Uiso 1 1 calc R
C36 C 0.71845(7) -0.1947(3) -0.1914(3) 0.0403(11) Uani 1 1 d .
H36 H 0.7218 -0.2352 -0.2425 0.048 Uiso 1 1 calc R
C37 C 0.70504(8) -0.1123(4) -0.1997(3) 0.0538(14) Uani 1 1 d .
H37 H 0.6991 -0.0958 -0.2567 0.065 Uiso 1 1 calc R
C38 C 0.70009(8) -0.0527(4) -0.1257(3) 0.0489(13) Uani 1 1 d .
H38 H 0.6908 0.0046 -0.1321 0.059 Uiso 1 1 calc R
C39 C 0.65840(6) 0.0711(3) 0.2250(3) 0.0282(8) Uani 1 1 d .
C40 C 0.64083(6) 0.0307(3) 0.2263(3) 0.0288(8) Uani 1 1 d .
C41 C 0.61951(6) -0.0155(3) 0.2359(3) 0.0287(9) Uani 1 1 d .
C42 C 0.60522(8) -0.0262(4) 0.1659(3) 0.0524(13) Uani 1 1 d .
H42 H 0.6094 -0.0050 0.1074 0.063 Uiso 1 1 calc R
C43 C 0.58476(8) -0.0674(4) 0.1791(4) 0.0584(15) Uani 1 1 d .
H43 H 0.5748 -0.0710 0.1306 0.070 Uiso 1 1 calc R
C44 C 0.57896(7) -0.1030(4) 0.2621(3) 0.0461(12) Uani 1 1 d .
H44 H 0.5651 -0.1327 0.2711 0.055 Uiso 1 1 calc R
C45 C 0.59319(8) -0.0956(4) 0.3319(3) 0.0528(13) Uani 1 1 d .
H45 H 0.5893 -0.1207 0.3895 0.063 Uiso 1 1 calc R
C46 C 0.61338(7) -0.0512(4) 0.3186(3) 0.0438(11) Uani 1 1 d .
H46 H 0.6231 -0.0454 0.3677 0.053 Uiso 1 1 calc R
C47 C 0.68382(6) 0.2667(3) 0.1351(3) 0.0260(8) Uani 1 1 d .
C48 C 0.68047(6) 0.3347(3) 0.0836(3) 0.0281(9) Uani 1 1 d .
C49 C 0.67718(7) 0.4200(3) 0.0221(3) 0.0326(9) Uani 1 1 d .
C50 C 0.68978(9) 0.5062(4) 0.0288(3) 0.0478(12) Uani 1 1 d .
H50 H 0.7004 0.5119 0.0748 0.057 Uiso 1 1 calc R
C51 C 0.68684(9) 0.5850(4) -0.0324(4) 0.0602(14) Uani 1 1 d .
H51 H 0.6957 0.6440 -0.0282 0.072 Uiso 1 1 calc R
C52 C 0.67169(10) 0.5796(4) -0.0979(4) 0.0597(15) Uani 1 1 d .
H52 H 0.6698 0.6343 -0.1388 0.072 Uiso 1 1 calc R
C53 C 0.65948(10) 0.4958(5) -0.1039(4) 0.0730(19) Uani 1 1 d .
H53 H 0.6488 0.4918 -0.1498 0.088 Uiso 1 1 calc R
C54 C 0.66188(8) 0.4155(4) -0.0461(4) 0.0611(15) Uani 1 1 d .
H54 H 0.6531 0.3566 -0.0527 0.073 Uiso 1 1 calc R
C55 C 0.66785(13) -0.2260(4) 0.1364(5) 0.086(2) Uani 1 1 d .
H55A H 0.6729 -0.1943 0.1929 0.104 Uiso 1 1 calc R
H55B H 0.6803 -0.2594 0.1064 0.104 Uiso 1 1 calc R
C56 C 0.64998(19) -0.3006(8) 0.1541(7) 0.143(4) Uani 1 1 d U
H56A H 0.6442 -0.2918 0.2157 0.171 Uiso 1 1 calc R
H56B H 0.6553 -0.3712 0.1475 0.171 Uiso 1 1 calc R
C57 C 0.6311(2) -0.2759(9) 0.0788(6) 0.165(5) Uani 1 1 d U
H57A H 0.6272 -0.3374 0.0438 0.198 Uiso 1 1 calc R
H57B H 0.6179 -0.2474 0.1069 0.198 Uiso 1 1 calc R
C58 C 0.64268(10) -0.1973(4) 0.0207(4) 0.0570(15) Uani 1 1 d .
H58A H 0.6498 -0.2298 -0.0315 0.068 Uiso 1 1 calc R
H58B H 0.6324 -0.1447 -0.0011 0.068 Uiso 1 1 calc R
C59 C 0.60282(10) 0.2431(6) 0.1328(7) 0.101(3) Uani 1 1 d U
H59A H 0.5958 0.2786 0.0819 0.121 Uiso 1 1 calc R
H59B H 0.6050 0.1714 0.1145 0.121 Uiso 1 1 calc R
C60 C 0.58861(15) 0.2446(7) 0.2056(6) 0.120(3) Uani 1 1 d U
H60A H 0.5967 0.2314 0.2611 0.179 Uiso 1 1 calc R
H60B H 0.5775 0.1921 0.1975 0.179 Uiso 1 1 calc R
H60C H 0.5816 0.3115 0.2094 0.179 Uiso 1 1 calc R
C61 C 0.62336(9) 0.3975(4) 0.1533(4) 0.0536(13) Uani 1 1 d .
H61A H 0.6384 0.4237 0.1524 0.064 Uiso 1 1 calc R
H61B H 0.6167 0.4179 0.2111 0.064 Uiso 1 1 calc R
C62 C 0.61113(14) 0.4435(6) 0.0792(4) 0.103(3) Uani 1 1 d .
H62A H 0.6189 0.4320 0.0225 0.155 Uiso 1 1 calc R
H62B H 0.6097 0.5168 0.0896 0.155 Uiso 1 1 calc R
H62C H 0.5967 0.4126 0.0758 0.155 Uiso 1 1 calc R
C63 C 0.73696(7) 0.2432(4) -0.0062(3) 0.0519(13) Uani 1 1 d .
H63A H 0.7285 0.2459 0.0495 0.078 Uiso 1 1 calc R
H63B H 0.7501 0.2844 0.0006 0.078 Uiso 1 1 calc R
H63C H 0.7410 0.1726 -0.0190 0.078 Uiso 1 1 calc R
C64 C 0.72396(8) 0.2833(4) -0.0801(3) 0.0501(12) Uani 1 1 d .
H64A H 0.7193 0.3537 -0.0662 0.060 Uiso 1 1 calc R
H64B H 0.7327 0.2848 -0.1357 0.060 Uiso 1 1 calc R
C65 C 0.69426(9) 0.2415(6) -0.1770(4) 0.0721(19) Uani 1 1 d .
H65A H 0.6928 0.3161 -0.1834 0.087 Uiso 1 1 calc R
H65B H 0.6795 0.2123 -0.1747 0.087 Uiso 1 1 calc R
C66 C 0.70541(14) 0.2014(7) -0.2563(4) 0.120(4) Uani 1 1 d U
H66A H 0.7194 0.2359 -0.2633 0.180 Uiso 1 1 calc R
H66B H 0.6965 0.2134 -0.3097 0.180 Uiso 1 1 calc R
H66C H 0.7078 0.1282 -0.2489 0.180 Uiso 1 1 calc R
Mn71 Mn 0.557696(8) 0.69283(4) 0.60339(4) 0.02190(12) Uani 1 1 d .
I71 I 0.603105(4) 0.662043(18) 0.852279(18) 0.03044(6) Uani 1 1 d .
Li71 Li 0.56371(12) 0.5793(6) 0.7799(5) 0.0366(16) Uani 1 1 d .
Li72 Li 0.60492(10) 0.6438(5) 0.6600(5) 0.0344(16) Uani 1 1 d .
Li73 Li 0.57792(10) 0.8080(5) 0.7653(5) 0.0324(15) Uani 1 1 d .
O71 O 0.55104(5) 0.4749(3) 0.8517(3) 0.0537(8) Uani 1 1 d .
O72 O 0.63409(4) 0.6137(2) 0.6267(2) 0.0389(7) Uani 1 1 d .
O73 O 0.58083(4) 0.9308(2) 0.82821(17) 0.0315(6) Uani 1 1 d .
C71 C 0.53907(5) 0.7200(3) 0.4845(3) 0.0228(8) Uani 1 1 d .
C72 C 0.53988(6) 0.6531(3) 0.4099(3) 0.0256(8) Uani 1 1 d .
C73 C 0.52952(7) 0.6733(3) 0.3294(3) 0.0310(9) Uani 1 1 d .
H73 H 0.5311 0.6275 0.2805 0.037 Uiso 1 1 calc R
C74 C 0.51686(6) 0.7601(3) 0.3195(3) 0.0291(9) Uani 1 1 d .
H74 H 0.5095 0.7736 0.2647 0.035 Uiso 1 1 calc R
C75 C 0.51520(6) 0.8268(3) 0.3916(3) 0.0274(8) Uani 1 1 d .
H75 H 0.5065 0.8860 0.3862 0.033 Uiso 1 1 calc R
C76 C 0.52612(5) 0.8082(2) 0.4718(3) 0.0219(7) Uani 1 1 d .
C77 C 0.55217(8) 0.5526(3) 0.4163(3) 0.0366(10) Uani 1 1 d .
C78 C 0.54071(9) 0.4667(3) 0.4459(3) 0.0459(13) Uani 1 1 d .
C79 C 0.55154(12) 0.3726(4) 0.4476(3) 0.0590(16) Uani 1 1 d .
H79 H 0.5441 0.3135 0.4677 0.071 Uiso 1 1 calc R
C80 C 0.57287(14) 0.3658(4) 0.4201(4) 0.075(2) Uani 1 1 d .
H80 H 0.5800 0.3016 0.4205 0.090 Uiso 1 1 calc R
C81 C 0.58384(11) 0.4501(4) 0.3922(3) 0.0644(17) Uani 1 1 d .
H81 H 0.5986 0.4442 0.3744 0.077 Uiso 1 1 calc R
C82 C 0.57371(9) 0.5451(4) 0.3895(3) 0.0492(13) Uani 1 1 d .
C83 C 0.51748(9) 0.4715(3) 0.4738(3) 0.0500(12) Uani 1 1 d .
H83 H 0.5123 0.5426 0.4629 0.060 Uiso 1 1 calc R
C84 C 0.51452(13) 0.4488(7) 0.5742(4) 0.103(3) Uani 1 1 d .
H84A H 0.5196 0.3797 0.5871 0.154 Uiso 1 1 calc R
H84B H 0.4991 0.4545 0.5899 0.154 Uiso 1 1 calc R
H84C H 0.5229 0.4978 0.6096 0.154 Uiso 1 1 calc R
C85 C 0.50336(13) 0.4006(5) 0.4174(6) 0.101(3) Uani 1 1 d .
H85A H 0.5038 0.4224 0.3545 0.151 Uiso 1 1 calc R
H85B H 0.4884 0.4031 0.4394 0.151 Uiso 1 1 calc R
H85C H 0.5089 0.3309 0.4222 0.151 Uiso 1 1 calc R
C86 C 0.58596(8) 0.6369(4) 0.3548(4) 0.0574(14) Uani 1 1 d .
H86 H 0.5774 0.6989 0.3710 0.069 Uiso 1 1 calc R
C87 C 0.58733(13) 0.6322(5) 0.2517(4) 0.087(2) Uani 1 1 d .
H87A H 0.5971 0.5770 0.2339 0.130 Uiso 1 1 calc R
H87B H 0.5929 0.6970 0.2286 0.130 Uiso 1 1 calc R
H87C H 0.5729 0.6196 0.2268 0.130 Uiso 1 1 calc R
C88 C 0.60879(9) 0.6493(6) 0.3953(5) 0.088(2) Uani 1 1 d .
H88A H 0.6077 0.6561 0.4606 0.132 Uiso 1 1 calc R
H88B H 0.6157 0.7102 0.3703 0.132 Uiso 1 1 calc R
H88C H 0.6176 0.5894 0.3806 0.132 Uiso 1 1 calc R
C89 C 0.52296(6) 0.8833(3) 0.5472(3) 0.0242(8) Uani 1 1 d .
C90 C 0.53559(6) 0.9727(3) 0.5517(3) 0.0248(8) Uani 1 1 d .
C91 C 0.53194(7) 1.0407(3) 0.6210(3) 0.0351(10) Uani 1 1 d .
H91 H 0.5403 1.1013 0.6240 0.042 Uiso 1 1 calc R
C92 C 0.51649(7) 1.0226(3) 0.6854(3) 0.0380(11) Uani 1 1 d .
H92 H 0.5146 1.0693 0.7334 0.046 Uiso 1 1 calc R
C93 C 0.50368(7) 0.9363(3) 0.6805(3) 0.0329(9) Uani 1 1 d .
H93 H 0.4928 0.9250 0.7246 0.039 Uiso 1 1 calc R
C94 C 0.50658(6) 0.8661(3) 0.6117(3) 0.0270(8) Uani 1 1 d .
C95 C 0.55210(6) 0.9976(3) 0.4792(3) 0.0309(9) Uani 1 1 d .
H95 H 0.5565 0.9320 0.4506 0.037 Uiso 1 1 calc R
C96 C 0.54216(8) 1.0645(3) 0.4056(3) 0.0415(11) Uani 1 1 d .
H96A H 0.5302 1.0280 0.3768 0.062 Uiso 1 1 calc R
H96B H 0.5533 1.0806 0.3606 0.062 Uiso 1 1 calc R
H96C H 0.5367 1.1277 0.4323 0.062 Uiso 1 1 calc R
C97 C 0.57266(7) 1.0485(3) 0.5152(3) 0.0416(11) Uani 1 1 d .
H97A H 0.5689 1.1131 0.5440 0.062 Uiso 1 1 calc R
H97B H 0.5827 1.0614 0.4654 0.062 Uiso 1 1 calc R
H97C H 0.5796 1.0037 0.5592 0.062 Uiso 1 1 calc R
C98 C 0.49106(6) 0.7770(3) 0.6041(3) 0.0326(9) Uani 1 1 d .
H98 H 0.4978 0.7253 0.5633 0.039 Uiso 1 1 calc R
C99 C 0.46990(7) 0.8136(4) 0.5605(4) 0.0494(12) Uani 1 1 d .
H99A H 0.4596 0.7570 0.5576 0.074 Uiso 1 1 calc R
H99B H 0.4729 0.8382 0.4996 0.074 Uiso 1 1 calc R
H99C H 0.4637 0.8689 0.5964 0.074 Uiso 1 1 calc R
C100 C 0.48630(7) 0.7256(4) 0.6934(3) 0.0468(12) Uani 1 1 d .
H10A H 0.4791 0.7740 0.7336 0.070 Uiso 1 1 calc R
H10B H 0.4999 0.7029 0.7207 0.070 Uiso 1 1 calc R
H10C H 0.4768 0.6668 0.6834 0.070 Uiso 1 1 calc R
C101 C 0.54577(6) 0.7214(3) 0.7396(3) 0.0275(9) Uani 1 1 d .
C102 C 0.54243(6) 0.7480(3) 0.8158(3) 0.0238(8) Uani 1 1 d .
C103 C 0.53781(6) 0.7847(3) 0.9055(3) 0.0241(8) Uani 1 1 d .
C104 C 0.52220(6) 0.8604(3) 0.9185(3) 0.0275(9) Uani 1 1 d .
H104 H 0.5146 0.8876 0.8686 0.033 Uiso 1 1 calc R
C105 C 0.51788(7) 0.8957(3) 1.0043(3) 0.0337(10) Uani 1 1 d .
H105 H 0.5075 0.9483 1.0126 0.040 Uiso 1 1 calc R
C106 C 0.52851(6) 0.8553(3) 1.0780(3) 0.0319(9) Uani 1 1 d .
H106 H 0.5253 0.8795 1.1367 0.038 Uiso 1 1 calc R
C107 C 0.54368(7) 0.7803(3) 1.0660(3) 0.0319(9) Uani 1 1 d .
H107 H 0.5509 0.7520 1.1165 0.038 Uiso 1 1 calc R
C108 C 0.54858(6) 0.7456(3) 0.9799(3) 0.0293(9) Uani 1 1 d .
H108 H 0.5594 0.6947 0.9720 0.035 Uiso 1 1 calc R
C109 C 0.58627(6) 0.7871(3) 0.6175(3) 0.0298(9) Uani 1 1 d .
C110 C 0.60224(6) 0.8374(3) 0.6324(3) 0.0261(8) Uani 1 1 d .
C111 C 0.62197(6) 0.8975(3) 0.6434(3) 0.0264(8) Uani 1 1 d .
C112 C 0.63129(7) 0.9142(4) 0.7279(3) 0.0414(11) Uani 1 1 d .
H112 H 0.6244 0.8894 0.7806 0.050 Uiso 1 1 calc R
C113 C 0.65081(7) 0.9676(4) 0.7340(4) 0.0540(15) Uani 1 1 d .
H113 H 0.6573 0.9779 0.7911 0.065 Uiso 1 1 calc R
C114 C 0.66065(7) 1.0051(4) 0.6592(4) 0.0502(14) Uani 1 1 d .
H114 H 0.6739 1.0414 0.6643 0.060 Uiso 1 1 calc R
C115 C 0.65132(8) 0.9902(4) 0.5759(4) 0.0491(12) Uani 1 1 d .
H115 H 0.6581 1.0164 0.5236 0.059 Uiso 1 1 calc R
C116 C 0.63203(7) 0.9371(3) 0.5688(3) 0.0376(10) Uani 1 1 d .
H116 H 0.6256 0.9278 0.5113 0.045 Uiso 1 1 calc R
C117 C 0.57428(7) 0.5500(3) 0.6357(3) 0.0304(9) Uani 1 1 d .
C118 C 0.58451(7) 0.4760(3) 0.6599(3) 0.0326(9) Uani 1 1 d .
C119 C 0.59615(6) 0.3848(3) 0.6883(3) 0.0311(9) Uani 1 1 d .
C120 C 0.59752(6) 0.3020(3) 0.6309(3) 0.0329(9) Uani 1 1 d .
H120 H 0.5911 0.3048 0.5728 0.039 Uiso 1 1 calc R
C121 C 0.60841(7) 0.2142(3) 0.6593(3) 0.0393(10) Uani 1 1 d .
H121 H 0.6092 0.1568 0.6206 0.047 Uiso 1 1 calc R
C122 C 0.61796(8) 0.2101(3) 0.7422(3) 0.0458(12) Uani 1 1 d .
H122 H 0.6258 0.1512 0.7599 0.055 Uiso 1 1 calc R
C123 C 0.61618(9) 0.2908(4) 0.7993(4) 0.0584(15) Uani 1 1 d .
H123 H 0.6225 0.2873 0.8574 0.070 Uiso 1 1 calc R
C124 C 0.60525(9) 0.3776(4) 0.7734(4) 0.0568(15) Uani 1 1 d .
H124 H 0.6039 0.4329 0.8142 0.068 Uiso 1 1 calc R
C125 C 0.58813(8) 0.9510(4) 0.9186(3) 0.0423(11) Uani 1 1 d .
H12A H 0.6036 0.9707 0.9186 0.051 Uiso 1 1 calc R
H12B H 0.5864 0.8898 0.9566 0.051 Uiso 1 1 calc R
C126 C 0.57487(10) 1.0339(5) 0.9526(4) 0.0663(17) Uani 1 1 d .
H12C H 0.5833 1.0778 0.9938 0.080 Uiso 1 1 calc R
H12D H 0.5620 1.0075 0.9849 0.080 Uiso 1 1 calc R
C127 C 0.56817(10) 1.0924(4) 0.8683(5) 0.0723(19) Uani 1 1 d .
H12E H 0.5528 1.1142 0.8724 0.087 Uiso 1 1 calc R
H12F H 0.5774 1.1534 0.8602 0.087 Uiso 1 1 calc R
C128 C 0.57120(11) 1.0206(4) 0.7929(4) 0.0660(17) Uani 1 1 d .
H12G H 0.5570 1.0044 0.7649 0.079 Uiso 1 1 calc R
H12H H 0.5807 1.0511 0.7466 0.079 Uiso 1 1 calc R
C129 C 0.56010(10) 0.4370(5) 0.9346(4) 0.0720(18) Uani 1 1 d .
H12I H 0.5746 0.4678 0.9434 0.086 Uiso 1 1 calc R
H12J H 0.5621 0.3625 0.9293 0.086 Uiso 1 1 calc R
C130 C 0.54623(13) 0.4590(6) 1.0171(5) 0.091(2) Uani 1 1 d .
H13A H 0.5445 0.5327 1.0240 0.136 Uiso 1 1 calc R
H13B H 0.5533 0.4310 1.0706 0.136 Uiso 1 1 calc R
H13C H 0.5319 0.4275 1.0097 0.136 Uiso 1 1 calc R
C131 C 0.53348(9) 0.4149(5) 0.8155(4) 0.0667(16) Uani 1 1 d .
H13D H 0.5246 0.4586 0.7758 0.080 Uiso 1 1 calc R
H13E H 0.5241 0.3919 0.8656 0.080 Uiso 1 1 calc R
C132 C 0.54070(11) 0.3252(5) 0.7642(6) 0.091(2) Uani 1 1 d .
H13F H 0.5516 0.3460 0.7198 0.137 Uiso 1 1 calc R
H13G H 0.5283 0.2948 0.7334 0.137 Uiso 1 1 calc R
H13H H 0.5471 0.2753 0.8053 0.137 Uiso 1 1 calc R
C133 C 0.64183(8) 0.5229(5) 0.5869(5) 0.0732(19) Uani 1 1 d .
H13I H 0.6335 0.5061 0.5320 0.088 Uiso 1 1 calc R
H13J H 0.6409 0.4651 0.6294 0.088 Uiso 1 1 calc R
C134 C 0.66568(9) 0.5485(6) 0.5642(5) 0.090(2) Uani 1 1 d .
H13K H 0.6746 0.4861 0.5604 0.109 Uiso 1 1 calc R
H13L H 0.6668 0.5863 0.5068 0.109 Uiso 1 1 calc R
C135 C 0.67215(8) 0.6112(4) 0.6393(4) 0.0623(15) Uani 1 1 d .
H13M H 0.6849 0.6534 0.6240 0.075 Uiso 1 1 calc R
H13N H 0.6756 0.5692 0.6926 0.075 Uiso 1 1 calc R
C136 C 0.65269(9) 0.6757(4) 0.6555(5) 0.0621(15) Uani 1 1 d .
H13O H 0.6515 0.6934 0.7199 0.075 Uiso 1 1 calc R
H13P H 0.6535 0.7393 0.6201 0.075 Uiso 1 1 calc R

loop_
_atom_site_aniso_label
_atom_site_aniso_U_11
_atom_site_aniso_U_22
_atom_site_aniso_U_33
_atom_site_aniso_U_23
_atom_site_aniso_U_13
_atom_site_aniso_U_12
Mn1 0.0193(3) 0.0243(3) 0.0226(3) -0.0023(2) -0.0019(2) 0.0006(2)
I1 0.02347(11) 0.03725(13) 0.02827(12) 0.00339(12) -0.00610(11) -0.00257(10)
Li1 0.030(3) 0.045(4) 0.026(3) -0.005(3) -0.011(3) -0.003(3)
Li2 0.032(4) 0.034(4) 0.046(4) 0.001(3) 0.001(3) 0.005(3)
Li3 0.039(4) 0.037(4) 0.029(4) 0.003(3) 0.003(3) -0.007(3)
O1 0.0508(19) 0.0308(15) 0.0446(19) -0.0060(14) -0.0207(15) 0.0020(14)
O2 0.0315(18) 0.045(2) 0.115(3) -0.001(2) 0.0096(19) 0.0137(16)
O3 0.0338(16) 0.0532(19) 0.0258(16) 0.0005(14) 0.0010(13) -0.0147(14)
C1 0.0156(16) 0.0279(19) 0.022(2) -0.0002(16) 0.0032(15) -0.0010(13)
C2 0.0193(17) 0.0254(18) 0.021(2) 0.0024(14) 0.0021(14) 0.0005(14)
C3 0.0237(18) 0.0306(19) 0.027(2) 0.0029(17) -0.0027(16) 0.0037(15)
C4 0.026(2) 0.038(2) 0.026(2) -0.0012(18) -0.0075(16) 0.0016(17)
C5 0.0288(19) 0.0309(19) 0.025(2) -0.0096(18) 0.0002(17) 0.0031(16)
C6 0.0153(17) 0.030(2) 0.0234(19) -0.0002(16) 0.0002(15) 0.0012(15)
C7 0.0136(16) 0.0244(18) 0.026(2) 0.0002(15) -0.0058(14) 0.0052(14)
C8 0.0243(18) 0.0271(18) 0.037(2) 0.0036(19) -0.0001(18) 0.0021(15)
C9 0.0194(19) 0.026(2) 0.053(3) 0.0031(19) 0.0010(18) 0.0000(16)
C10 0.025(2) 0.027(2) 0.047(3) -0.0055(18) -0.0093(18) 0.0050(16)
C11 0.0206(18) 0.032(2) 0.033(2) -0.0031(17) -0.0031(17) 0.0076(16)
C12 0.0130(16) 0.0232(19) 0.027(2) -0.0014(15) -0.0021(14) 0.0031(14)
C13 0.026(2) 0.035(2) 0.050(3) 0.009(2) 0.0076(19) 0.0010(18)
C14 0.048(3) 0.054(3) 0.053(3) 0.018(2) 0.016(2) 0.005(2)
C15 0.031(2) 0.045(3) 0.069(3) 0.009(2) 0.010(2) -0.002(2)
C16 0.0260(19) 0.0267(19) 0.027(2) -0.0003(16) 0.0049(16) 0.0018(16)
C17 0.031(2) 0.055(3) 0.038(3) 0.006(2) 0.0011(19) -0.004(2)
C18 0.029(2) 0.034(2) 0.049(3) -0.003(2) -0.0041(19) -0.0026(18)
C19 0.034(2) 0.0237(18) 0.020(2) -0.0058(15) -0.0049(16) 0.0059(15)
C20 0.032(2) 0.030(2) 0.026(2) -0.0073(16) -0.0062(16) 0.0043(17)
C21 0.050(3) 0.029(2) 0.035(2) -0.0052(18) -0.005(2) 0.006(2)
C22 0.047(3) 0.040(3) 0.036(2) -0.002(2) -0.010(2) 0.022(2)
C23 0.033(2) 0.046(2) 0.034(2) -0.009(2) -0.005(2) 0.0142(18)
C24 0.032(2) 0.029(2) 0.029(2) -0.0092(16) -0.0041(16) 0.0066(17)
C25 0.034(2) 0.027(2) 0.038(2) -0.0003(18) -0.0045(18) -0.0040(17)
C26 0.045(3) 0.058(3) 0.044(3) -0.002(2) 0.001(2) -0.013(2)
C27 0.050(3) 0.038(2) 0.052(3) -0.006(2) -0.018(2) -0.005(2)
C28 0.023(2) 0.034(2) 0.044(3) -0.0077(19) 0.0021(17) 0.0054(17)
C29 0.027(2) 0.057(3) 0.054(3) -0.019(2) 0.005(2) 0.001(2)
C30 0.039(3) 0.051(3) 0.038(3) -0.001(2) -0.002(2) 0.000(2)
C31 0.0205(18) 0.0284(19) 0.029(2) -0.0012(17) -0.0022(16) 0.0012(15)
C32 0.0168(18) 0.032(2) 0.029(2) -0.0012(17) -0.0065(16) -0.0001(16)
C33 0.0184(17) 0.036(2) 0.030(2) -0.0071(18) 0.0003(16) 0.0024(15)
C34 0.0247(18) 0.0300(19) 0.034(2) -0.003(2) -0.0019(18) -0.0026(15)
C35 0.027(2) 0.033(2) 0.041(2) -0.0067(19) 0.0000(18) 0.0040(18)
C36 0.036(2) 0.044(3) 0.040(3) -0.019(2) -0.001(2) 0.011(2)
C37 0.053(3) 0.076(4) 0.033(3) -0.021(2) -0.013(2) 0.025(3)
C38 0.049(3) 0.060(3) 0.037(3) -0.019(2) -0.014(2) 0.030(2)
C39 0.027(2) 0.032(2) 0.026(2) -0.0056(17) -0.0058(16) 0.0024(17)
C40 0.028(2) 0.0278(19) 0.031(2) -0.0054(17) 0.0103(17) -0.0010(16)
C41 0.0214(18) 0.033(2) 0.032(2) -0.0062(17) 0.0031(16) -0.0040(16)
C42 0.043(3) 0.072(4) 0.042(3) 0.015(3) -0.001(2) -0.026(3)
C43 0.041(3) 0.078(4) 0.056(3) 0.011(3) -0.015(2) -0.028(3)
C44 0.029(2) 0.058(3) 0.051(3) -0.006(2) 0.009(2) -0.017(2)
C45 0.047(3) 0.074(4) 0.037(3) 0.002(2) 0.015(2) -0.022(3)
C46 0.029(2) 0.068(3) 0.034(2) -0.003(2) 0.0061(18) -0.014(2)
C47 0.0225(19) 0.028(2) 0.027(2) -0.0049(17) -0.0020(16) -0.0019(16)
C48 0.0210(19) 0.026(2) 0.037(2) -0.0023(18) -0.0007(16) -0.0015(16)
C49 0.035(2) 0.032(2) 0.031(2) 0.0088(18) 0.0063(18) 0.0041(18)
C50 0.059(3) 0.040(3) 0.044(3) 0.009(2) -0.002(2) -0.005(2)
C51 0.074(3) 0.039(3) 0.067(3) 0.019(3) 0.010(4) -0.007(2)
C52 0.071(4) 0.058(3) 0.050(3) 0.026(3) 0.013(3) 0.017(3)
C53 0.055(3) 0.080(4) 0.084(4) 0.041(4) -0.022(3) 0.004(3)
C54 0.048(3) 0.061(3) 0.074(4) 0.030(3) -0.022(3) -0.007(2)
C55 0.115(6) 0.045(3) 0.099(5) -0.008(3) -0.056(5) 0.017(4)
C56 0.221(12) 0.105(7) 0.102(7) 0.046(6) 0.016(7) 0.015(8)
C57 0.245(12) 0.165(9) 0.084(6) 0.042(6) -0.063(7) -0.116(9)
C58 0.075(4) 0.040(3) 0.056(3) 0.004(2) -0.038(3) -0.016(3)
C59 0.054(4) 0.084(5) 0.165(9) 0.010(5) 0.015(5) 0.009(4)
C60 0.120(7) 0.135(7) 0.104(6) -0.046(6) 0.036(6) 0.003(6)
C61 0.063(3) 0.046(3) 0.051(3) -0.015(2) -0.010(3) 0.011(3)
C62 0.131(7) 0.119(6) 0.059(4) 0.004(4) -0.019(4) 0.063(5)
C63 0.032(2) 0.073(3) 0.051(3) -0.005(3) 0.002(2) -0.007(2)
C64 0.037(3) 0.064(3) 0.049(3) 0.005(3) 0.005(2) -0.013(2)
C65 0.050(3) 0.115(5) 0.051(4) 0.033(3) -0.005(3) -0.030(3)
C66 0.133(7) 0.198(9) 0.028(3) -0.008(4) 0.007(4) -0.108(7)
Mn71 0.0172(3) 0.0223(3) 0.0262(3) -0.0008(2) -0.0021(2) 0.0020(2)
I71 0.02625(12) 0.03376(12) 0.03129(13) -0.00143(12) -0.00612(12) 0.00500(10)
Li71 0.037(4) 0.037(4) 0.036(4) 0.002(3) -0.008(3) 0.002(3)
Li72 0.020(3) 0.041(4) 0.042(4) -0.007(3) 0.000(3) 0.004(3)
Li73 0.024(3) 0.040(4) 0.034(4) 0.001(3) -0.003(3) -0.001(3)
O71 0.0396(17) 0.065(2) 0.056(2) 0.026(2) -0.0046(18) -0.0069(15)
O72 0.0257(15) 0.0460(18) 0.0448(18) -0.0076(15) -0.0021(13) 0.0096(13)
O73 0.0318(14) 0.0346(15) 0.0280(16) -0.0015(12) -0.0027(11) 0.0007(12)
C71 0.0167(17) 0.0236(18) 0.028(2) -0.0018(16) 0.0027(15) -0.0013(14)
C72 0.0268(19) 0.026(2) 0.024(2) 0.0004(16) 0.0031(16) 0.0010(16)
C73 0.043(2) 0.028(2) 0.022(2) -0.0013(16) 0.0013(17) 0.0005(18)
C74 0.030(2) 0.032(2) 0.025(2) 0.0040(16) -0.0038(16) -0.0009(17)
C75 0.0205(18) 0.029(2) 0.033(2) 0.0044(17) -0.0035(16) 0.0028(16)
C76 0.0188(16) 0.0214(16) 0.0255(18) 0.0028(17) 0.0009(16) -0.0032(13)
C77 0.062(3) 0.032(2) 0.016(2) -0.0042(17) -0.0041(19) 0.012(2)
C78 0.087(4) 0.026(2) 0.024(2) -0.0039(17) -0.014(2) 0.003(2)
C79 0.112(5) 0.029(2) 0.037(3) -0.002(2) -0.012(3) 0.009(3)
C80 0.148(7) 0.045(3) 0.031(3) -0.006(2) -0.006(4) 0.044(4)
C81 0.097(5) 0.066(4) 0.030(3) -0.002(3) 0.002(3) 0.050(3)
C82 0.069(3) 0.057(3) 0.021(2) 0.001(2) 0.008(2) 0.030(3)
C83 0.082(4) 0.029(2) 0.039(3) 0.001(2) -0.011(3) -0.020(2)
C84 0.091(5) 0.156(8) 0.060(4) 0.032(5) 0.000(4) -0.032(5)
C85 0.116(6) 0.065(4) 0.122(6) -0.038(4) -0.048(5) -0.013(4)
C86 0.051(3) 0.068(3) 0.053(3) 0.015(3) 0.020(3) 0.029(2)
C87 0.133(6) 0.076(4) 0.052(4) 0.024(3) 0.045(4) 0.054(4)
C88 0.044(3) 0.134(6) 0.086(5) 0.042(4) 0.023(3) 0.034(4)
C89 0.0191(18) 0.0252(19) 0.028(2) 0.0004(16) -0.0019(15) 0.0067(15)
C90 0.0215(18) 0.0206(18) 0.032(2) -0.0030(16) -0.0095(16) 0.0069(15)
C91 0.036(2) 0.024(2) 0.045(3) -0.0072(18) -0.016(2) 0.0093(17)
C92 0.045(3) 0.041(2) 0.028(2) -0.0096(18) -0.0101(19) 0.026(2)
C93 0.030(2) 0.041(2) 0.028(2) 0.0013(18) -0.0017(17) 0.0131(19)
C94 0.0214(18) 0.030(2) 0.029(2) 0.0039(17) -0.0034(16) 0.0077(15)
C95 0.0202(18) 0.0244(18) 0.048(3) -0.0007(19) -0.0018(19) -0.0010(14)
C96 0.042(3) 0.036(2) 0.046(3) 0.007(2) -0.004(2) -0.005(2)
C97 0.027(2) 0.034(2) 0.064(3) 0.005(2) -0.008(2) -0.0035(19)
C98 0.0214(19) 0.045(2) 0.031(2) -0.002(2) -0.0003(17) 0.0026(17)
C99 0.027(2) 0.059(3) 0.062(3) 0.010(3) -0.011(2) -0.001(2)
C100 0.027(2) 0.067(3) 0.046(3) 0.018(2) -0.005(2) -0.008(2)
C101 0.0175(18) 0.034(2) 0.031(2) 0.0039(18) -0.0035(16) 0.0020(16)
C102 0.0123(17) 0.032(2) 0.027(2) 0.0046(16) -0.0018(15) 0.0040(15)
C103 0.0190(18) 0.024(2) 0.029(2) 0.0006(16) 0.0023(16) -0.0028(16)
C104 0.025(2) 0.030(2) 0.027(2) 0.0048(17) 0.0013(16) 0.0036(17)
C105 0.029(2) 0.036(2) 0.036(2) 0.0030(18) 0.0037(17) 0.0097(18)
C106 0.033(2) 0.037(2) 0.026(2) 0.0005(17) 0.0051(17) -0.0005(18)
C107 0.033(2) 0.038(2) 0.025(2) 0.0023(18) -0.0047(17) 0.0039(18)
C108 0.0243(19) 0.032(2) 0.031(2) 0.0013(18) 0.0026(18) 0.0066(15)
C109 0.033(2) 0.027(2) 0.029(2) -0.0013(17) -0.0029(17) 0.0035(17)
C110 0.0231(19) 0.029(2) 0.027(2) 0.0008(16) 0.0025(16) 0.0078(17)
C111 0.0195(18) 0.027(2) 0.032(2) -0.0077(17) -0.0023(16) 0.0017(15)
C112 0.025(2) 0.063(3) 0.037(2) -0.014(2) -0.0002(18) 0.002(2)
C113 0.024(2) 0.078(4) 0.061(3) -0.038(3) -0.009(2) 0.003(2)
C114 0.017(2) 0.043(3) 0.091(4) -0.019(3) -0.004(2) -0.0027(19)
C115 0.045(3) 0.046(3) 0.057(3) 0.010(2) 0.005(2) -0.003(2)
C116 0.034(2) 0.039(2) 0.040(3) 0.000(2) -0.0034(19) -0.0004(19)
C117 0.032(2) 0.026(2) 0.034(2) -0.0035(17) -0.0033(17) 0.0041(17)
C118 0.034(2) 0.026(2) 0.038(2) -0.0064(18) -0.0079(19) -0.0007(18)
C119 0.027(2) 0.027(2) 0.040(2) 0.0016(18) -0.0056(17) 0.0033(16)
C120 0.031(2) 0.029(2) 0.039(2) 0.0010(18) -0.0029(18) 0.0040(17)
C121 0.040(2) 0.028(2) 0.050(3) -0.002(2) 0.000(2) 0.0116(19)
C122 0.042(3) 0.034(2) 0.062(3) 0.004(2) -0.013(2) 0.011(2)
C123 0.068(4) 0.036(3) 0.071(4) -0.005(3) -0.036(3) 0.016(3)
C124 0.072(4) 0.037(3) 0.061(3) -0.009(2) -0.030(3) 0.017(3)
C125 0.055(3) 0.039(3) 0.034(2) -0.007(2) -0.010(2) 0.000(2)
C126 0.062(3) 0.074(4) 0.063(4) -0.033(3) -0.022(3) 0.023(3)
C127 0.071(4) 0.040(3) 0.105(5) 0.008(3) 0.027(4) 0.021(3)
C128 0.093(4) 0.042(3) 0.062(4) 0.006(3) -0.027(3) 0.017(3)
C129 0.067(4) 0.089(5) 0.060(4) 0.044(3) -0.015(3) -0.018(3)
C130 0.119(6) 0.088(5) 0.065(4) 0.031(4) -0.004(4) -0.030(5)
C131 0.048(3) 0.075(4) 0.078(4) 0.018(3) -0.001(3) -0.017(3)
C132 0.060(4) 0.058(4) 0.155(7) 0.022(4) -0.027(4) -0.007(3)
C133 0.034(3) 0.076(4) 0.109(5) -0.048(4) 0.001(3) 0.003(3)
C134 0.044(3) 0.124(6) 0.103(6) -0.050(5) 0.009(3) 0.015(4)
C135 0.036(3) 0.069(4) 0.083(4) -0.009(3) -0.001(3) 0.002(3)
C136 0.051(3) 0.049(3) 0.087(4) 0.003(3) 0.005(3) 0.006(3)

loop_
_atom_type_symbol
_atom_type_description
_atom_type_scat_dispersion_real
_atom_type_scat_dispersion_imag
_atom_type_scat_source
C C 0.0033 0.0016 'International Tables Vol C Tables 4.2.6.8 and 6.1.1.4'
H H 0.0000 0.0000 'International Tables Vol C Tables 4.2.6.8 and 6.1.1.4'
Li Li -0.0003 0.0001 'International Tables Vol C Tables 4.2.6.8 and 6.1.1.4'
O O 0.0106 0.0060 'International Tables Vol C Tables 4.2.6.8 and 6.1.1.4'
Mn Mn 0.3368 0.7283 'International Tables Vol C Tables 4.2.6.8 and 6.1.1.4'
I I -0.4742 1.8119 'International Tables Vol C Tables 4.2.6.8 and 6.1.1.4'

loop_
_geom_angle_atom_site_label_1
_geom_angle_atom_site_label_2
_geom_angle_atom_site_label_3
_geom_angle
C1 Mn1 C39 115.52(14)
C1 Mn1 C31 125.67(13)
C39 Mn1 C31 95.02(14)
C1 Mn1 C47 121.54(13)
C39 Mn1 C47 98.00(14)
C31 Mn1 C47 94.82(14)
C1 Mn1 Li2 136.96(17)
C39 Mn1 Li2 49.63(17)
C31 Mn1 Li2 97.24(18)
C47 Mn1 Li2 48.38(17)
C1 Mn1 Li1 142.87(17)
C39 Mn1 Li1 47.80(17)
C31 Mn1 Li1 47.51(16)
C47 Mn1 Li1 95.25(17)
Li2 Mn1 Li1 63.89(19)
C1 Mn1 Li3 148.56(16)
C39 Mn1 Li3 95.89(17)
C31 Mn1 Li3 47.39(17)
C47 Mn1 Li3 47.66(17)
Li2 Mn1 Li3 63.6(2)
Li1 Mn1 Li3 61.32(19)
Li1 I1 Li2 69.7(2)
Li1 I1 Li3 67.6(2)
Li2 I1 Li3 68.4(2)
O1 Li1 C31 122.7(4)
O1 Li1 C39 123.2(4)
C31 Li1 C39 89.6(3)
O1 Li1 C32 101.5(3)
C31 Li1 C32 28.59(15)
C39 Li1 C32 118.1(3)
O1 Li1 C40 100.9(3)
C31 Li1 C40 117.5(3)
C39 Li1 C40 28.26(15)
C32 Li1 C40 145.8(3)
O1 Li1 I1 113.1(3)
C31 Li1 I1 103.5(3)
C39 Li1 I1 100.3(3)
C32 Li1 I1 98.2(3)
C40 Li1 I1 96.3(2)
O1 Li1 Mn1 143.9(3)
C31 Li1 Mn1 44.98(15)
C39 Li1 Mn1 44.84(15)
C32 Li1 Mn1 73.55(18)
C40 Li1 Mn1 73.07(19)
I1 Li1 Mn1 103.0(2)
O1 Li1 Li3 144.4(4)
C31 Li1 Li3 46.3(2)
C39 Li1 Li3 92.2(3)
C32 Li1 Li3 52.4(2)
C40 Li1 Li3 113.9(3)
I1 Li1 Li3 57.57(19)
Mn1 Li1 Li3 59.58(18)
O1 Li1 Li2 147.5(4)
C31 Li1 Li2 89.6(3)
C39 Li1 Li2 45.6(2)
C32 Li1 Li2 110.1(3)
C40 Li1 Li2 55.3(2)
I1 Li1 Li2 56.11(19)
Mn1 Li1 Li2 56.90(18)
Li3 Li1 Li2 60.6(2)
O2 Li2 C47 127.5(4)
O2 Li2 C39 126.9(4)
C47 Li2 C39 92.7(3)
O2 Li2 C48 106.7(3)
C47 Li2 C48 26.62(15)
C39 Li2 C48 119.1(3)
O2 Li2 C40 106.2(3)
C47 Li2 C40 118.4(3)
C39 Li2 C40 25.82(15)
C48 Li2 C40 144.6(3)
O2 Li2 I1 105.2(3)
C47 Li2 I1 100.7(3)
C39 Li2 I1 98.0(3)
C48 Li2 I1 93.0(2)
C40 Li2 I1 90.6(2)
O2 Li2 Mn1 151.4(4)
C47 Li2 Mn1 46.62(17)
C39 Li2 Mn1 46.08(16)
C48 Li2 Mn1 73.11(19)
C40 Li2 Mn1 71.83(19)
I1 Li2 Mn1 103.4(2)
O2 Li2 Li3 142.1(4)
C47 Li2 Li3 45.4(2)
C39 Li2 Li3 90.2(3)
C48 Li2 Li3 49.52(19)
C40 Li2 Li3 106.6(3)
I1 Li2 Li3 56.19(19)
Mn1 Li2 Li3 59.57(18)
O2 Li2 Li1 141.5(4)
C47 Li2 Li1 90.3(3)
C39 Li2 Li1 45.2(2)
C48 Li2 Li1 106.5(3)
C40 Li2 Li1 49.80(19)
I1 Li2 Li1 54.19(18)
Mn1 Li2 Li1 59.22(17)
Li3 Li2 Li1 58.6(2)
O3 Li3 C31 127.8(4)
O3 Li3 C47 122.6(4)
C31 Li3 C47 89.5(3)
O3 Li3 C48 99.2(3)
C31 Li3 C48 117.7(3)
C47 Li3 C48 28.36(16)
O3 Li3 C32 106.8(3)
C31 Li3 C32 28.11(16)
C47 Li3 C32 117.6(3)
C48 Li3 C32 145.8(3)
O3 Li3 I1 111.7(3)
C31 Li3 I1 100.6(3)
C47 Li3 I1 99.1(3)
C48 Li3 I1 95.6(2)
C32 Li3 I1 95.0(2)
O3 Li3 Mn1 147.6(3)
C31 Li3 Mn1 44.72(16)
C47 Li3 Mn1 45.01(16)
C48 Li3 Mn1 73.4(2)
C32 Li3 Mn1 72.75(19)
I1 Li3 Mn1 100.5(2)
O3 Li3 Li1 145.9(4)
C31 Li3 Li1 46.16(19)
C47 Li3 Li1 91.4(3)
C48 Li3 Li1 112.5(3)
C32 Li3 Li1 51.2(2)
I1 Li3 Li1 54.82(17)
Mn1 Li3 Li1 59.11(17)
O3 Li3 Li2 142.6(4)
C31 Li3 Li2 89.5(3)
C47 Li3 Li2 44.5(2)
C48 Li3 Li2 53.5(2)
C32 Li3 Li2 109.1(3)
I1 Li3 Li2 55.45(19)
Mn1 Li3 Li2 56.80(18)
Li1 Li3 Li2 60.8(2)
C55 O1 C58 113.1(4)
C55 O1 Li1 118.5(4)
C58 O1 Li1 128.3(3)
C61 O2 C59 114.0(4)
C61 O2 Li2 124.5(4)
C59 O2 Li2 120.7(4)
C64 O3 C65 112.1(4)
C64 O3 Li3 118.4(3)
C65 O3 Li3 123.0(3)
C2 C1 C6 116.4(3)
C2 C1 Mn1 122.6(3)
C6 C1 Mn1 120.9(3)
C3 C2 C1 121.5(3)
C3 C2 C7 117.3(3)
C1 C2 C7 121.1(3)
C4 C3 C2 121.1(3)
C4 C3 H3 119.5
C2 C3 H3 119.5
C3 C4 C5 119.1(4)
C3 C4 H4 120.5
C5 C4 H4 120.5
C4 C5 C6 120.9(4)
C4 C5 H5 119.5
C6 C5 H5 119.5
C5 C6 C1 121.1(3)
C5 C6 C19 117.9(3)
C1 C6 C19 121.0(3)
C8 C7 C12 119.3(3)
C8 C7 C2 120.0(3)
C12 C7 C2 120.7(3)
C9 C8 C7 119.4(4)
C9 C8 C13 119.0(3)
C7 C8 C13 121.6(3)
C10 C9 C8 120.8(4)
C10 C9 H9 119.6
C8 C9 H9 119.6
C11 C10 C9 120.0(4)
C11 C10 H10 120.0
C9 C10 H10 120.0
C10 C11 C12 121.5(4)
C10 C11 H11 119.3
C12 C11 H11 119.3
C11 C12 C7 119.0(3)
C11 C12 C16 119.6(3)
C7 C12 C16 121.3(3)
C8 C13 C15 111.9(4)
C8 C13 C14 111.5(3)
C15 C13 C14 110.4(4)
C8 C13 H13 107.6
C15 C13 H13 107.6
C14 C13 H13 107.6
C13 C14 H14A 109.5
C13 C14 H14B 109.5
H14A C14 H14B 109.5
C13 C14 H14C 109.5
H14A C14 H14C 109.5
H14B C14 H14C 109.5
C13 C15 H15A 109.5
C13 C15 H15B 109.5
H15A C15 H15B 109.5
C13 C15 H15C 109.5
H15A C15 H15C 109.5
H15B C15 H15C 109.5
C17 C16 C12 113.5(3)
C17 C16 C18 110.0(3)
C12 C16 C18 109.8(3)
C17 C16 H16 107.8
C12 C16 H16 107.8
C18 C16 H16 107.8
C16 C17 H17A 109.5
C16 C17 H17B 109.5
H17A C17 H17B 109.5
C16 C17 H17C 109.5
H17A C17 H17C 109.5
H17B C17 H17C 109.5
C16 C18 H18A 109.5
C16 C18 H18B 109.5
H18A C18 H18B 109.5
C16 C18 H18C 109.5
H18A C18 H18C 109.5
H18B C18 H18C 109.5
C20 C19 C24 120.1(3)
C20 C19 C6 120.4(3)
C24 C19 C6 119.5(3)
C21 C20 C19 118.1(4)
C21 C20 C25 119.7(4)
C19 C20 C25 122.2(3)
C22 C21 C20 122.0(4)
C22 C21 H21 119.0
C20 C21 H21 119.0
C21 C22 C23 120.2(4)
C21 C22 H22 119.9
C23 C22 H22 119.9
C22 C23 C24 121.0(4)
C22 C23 H23 119.5
C24 C23 H23 119.5
C23 C24 C19 118.7(4)
C23 C24 C28 120.1(4)
C19 C24 C28 120.9(3)
C20 C25 C26 112.9(4)
C20 C25 C27 111.3(4)
C26 C25 C27 109.3(4)
C20 C25 H25 107.7
C26 C25 H25 107.7
C27 C25 H25 107.7
C25 C26 H26A 109.5
C25 C26 H26B 109.5
H26A C26 H26B 109.5
C25 C26 H26C 109.5
H26A C26 H26C 109.5
H26B C26 H26C 109.5
C25 C27 H27A 109.5
C25 C27 H27B 109.5
H27A C27 H27B 109.5
C25 C27 H27C 109.5
H27A C27 H27C 109.5
H27B C27 H27C 109.5
C24 C28 C29 114.3(4)
C24 C28 C30 109.5(4)
C29 C28 C30 108.4(4)
C24 C28 H28 108.2
C29 C28 H28 108.2
C30 C28 H28 108.2
C28 C29 H29A 109.5
C28 C29 H29B 109.5
H29A C29 H29B 109.5
C28 C29 H29C 109.5
H29A C29 H29C 109.5
H29B C29 H29C 109.5
C28 C30 H30A 109.5
C28 C30 H30B 109.5
H30A C30 H30B 109.5
C28 C30 H30C 109.5
H30A C30 H30C 109.5
H30B C30 H30C 109.5
C32 C31 Mn1 174.1(3)
C32 C31 Li1 87.2(3)
Mn1 C31 Li1 87.5(2)
C32 C31 Li3 89.2(3)
Mn1 C31 Li3 87.9(2)
Li1 C31 Li3 87.5(3)
C31 C32 C33 177.6(4)
C31 C32 Li1 64.2(3)
C33 C32 Li1 117.5(3)
C31 C32 Li3 62.7(3)
C33 C32 Li3 119.0(3)
Li1 C32 Li3 76.5(3)
C34 C33 C38 118.7(4)
C34 C33 C32 121.1(4)
C38 C33 C32 120.1(4)
C35 C34 C33 120.3(4)
C35 C34 H34 119.8
C33 C34 H34 119.8
C36 C35 C34 120.6(4)
C36 C35 H35 119.7
C34 C35 H35 119.7
C37 C36 C35 119.9(4)
C37 C36 H36 120.1
C35 C36 H36 120.1
C36 C37 C38 120.6(4)
C36 C37 H37 119.7
C38 C37 H37 119.7
C37 C38 C33 119.9(4)
C37 C38 H38 120.0
C33 C38 H38 120.0
C40 C39 Mn1 174.8(3)
C40 C39 Li1 88.1(3)
Mn1 C39 Li1 87.4(2)
C40 C39 Li2 98.1(3)
Mn1 C39 Li2 84.3(2)
Li1 C39 Li2 89.2(3)
C39 C40 C41 175.1(4)
C39 C40 Li1 63.7(3)
C41 C40 Li1 121.0(3)
C39 C40 Li2 56.1(3)
C41 C40 Li2 125.3(3)
Li1 C40 Li2 74.9(2)
C46 C41 C42 118.0(4)
C46 C41 C40 118.7(4)
C42 C41 C40 123.2(4)
C41 C42 C43 121.1(5)
C41 C42 H42 119.5
C43 C42 H42 119.5
C44 C43 C42 119.9(5)
C44 C43 H43 120.0
C42 C43 H43 120.0
C45 C44 C43 119.7(4)
C45 C44 H44 120.2
C43 C44 H44 120.2
C44 C45 C46 119.9(4)
C44 C45 H45 120.1
C46 C45 H45 120.1
C41 C46 C45 121.3(4)
C41 C46 H46 119.4
C45 C46 H46 119.4
C48 C47 Mn1 173.4(3)
C48 C47 Li2 95.8(3)
Mn1 C47 Li2 85.0(2)
C48 C47 Li3 86.1(3)
Mn1 C47 Li3 87.3(2)
Li2 C47 Li3 90.1(3)
C47 C48 C49 177.6(4)
C47 C48 Li3 65.5(3)
C49 C48 Li3 115.4(3)
C47 C48 Li2 57.6(3)
C49 C48 Li2 124.6(3)
Li3 C48 Li2 76.9(2)
C50 C49 C54 118.2(4)
C50 C49 C48 120.5(4)
C54 C49 C48 121.3(4)
C49 C50 C51 119.4(5)
C49 C50 H50 120.3
C51 C50 H50 120.3
C52 C51 C50 121.6(5)
C52 C51 H51 119.2
C50 C51 H51 119.2
C53 C52 C51 118.7(5)
C53 C52 H52 120.6
C51 C52 H52 120.6
C52 C53 C54 122.1(6)
C52 C53 H53 118.9
C54 C53 H53 118.9
C53 C54 C49 120.0(5)
C53 C54 H54 120.0
C49 C54 H54 120.0
O1 C55 C56 103.9(6)
O1 C55 H55A 111.0
C56 C55 H55A 111.0
O1 C55 H55B 111.0
C56 C55 H55B 111.0
H55A C55 H55B 109.0
C55 C56 C57 105.7(6)
C55 C56 H56A 110.6
C57 C56 H56A 110.6
C55 C56 H56B 110.6
C57 C56 H56B 110.6
H56A C56 H56B 108.7
C58 C57 C56 100.9(7)
C58 C57 H57A 111.6
C56 C57 H57A 111.6
C58 C57 H57B 111.6
C56 C57 H57B 111.6
H57A C57 H57B 109.4
O1 C58 C57 103.3(5)
O1 C58 H58A 111.1
C57 C58 H58A 111.1
O1 C58 H58B 111.1
C57 C58 H58B 111.1
H58A C58 H58B 109.1
C60 C59 O2 115.9(8)
C60 C59 H59A 108.3
O2 C59 H59A 108.3
C60 C59 H59B 108.3
O2 C59 H59B 108.3
H59A C59 H59B 107.4
C59 C60 H60A 109.5
C59 C60 H60B 109.5
H60A C60 H60B 109.5
C59 C60 H60C 109.5
H60A C60 H60C 109.5
H60B C60 H60C 109.5
O2 C61 C62 112.2(5)
O2 C61 H61A 109.2
C62 C61 H61A 109.2
O2 C61 H61B 109.2
C62 C61 H61B 109.2
H61A C61 H61B 107.9
C61 C62 H62A 109.5
C61 C62 H62B 109.5
H62A C62 H62B 109.5
C61 C62 H62C 109.5
H62A C62 H62C 109.5
H62B C62 H62C 109.5
C64 C63 H63A 109.5
C64 C63 H63B 109.5
H63A C63 H63B 109.5
C64 C63 H63C 109.5
H63A C63 H63C 109.5
H63B C63 H63C 109.5
O3 C64 C63 109.6(4)
O3 C64 H64A 109.8
C63 C64 H64A 109.8
O3 C64 H64B 109.8
C63 C64 H64B 109.8
H64A C64 H64B 108.2
O3 C65 C66 114.0(6)
O3 C65 H65A 108.8
C66 C65 H65A 108.8
O3 C65 H65B 108.8
C66 C65 H65B 108.8
H65A C65 H65B 107.6
C65 C66 H66A 109.5
C65 C66 H66B 109.5
H66A C66 H66B 109.5
C65 C66 H66C 109.5
H66A C66 H66C 109.5
H66B C66 H66C 109.5
C71 Mn71 C109 114.92(14)
C71 Mn71 C101 123.87(13)
C109 Mn71 C101 94.92(15)
C71 Mn71 C117 125.07(14)
C109 Mn71 C117 95.14(15)
C101 Mn71 C117 95.77(15)
C71 Mn71 Li71 149.43(17)
C109 Mn71 Li71 95.63(17)
C101 Mn71 Li71 47.60(17)
C117 Mn71 Li71 48.23(18)
C71 Mn71 Li72 139.79(17)
C109 Mn71 Li72 47.78(17)
C101 Mn71 Li72 95.71(17)
C117 Mn71 Li72 47.44(17)
Li71 Mn71 Li72 63.2(2)
C71 Mn71 Li73 140.89(16)
C109 Mn71 Li73 47.11(16)
C101 Mn71 Li73 48.16(16)
C117 Mn71 Li73 93.43(17)
Li71 Mn71 Li73 61.34(19)
Li72 Mn71 Li73 60.88(18)
Li73 I71 Li71 67.4(2)
Li73 I71 Li72 67.5(2)
Li71 I71 Li72 68.1(2)
O71 Li71 C101 123.0(4)
O71 Li71 C117 121.6(4)
C101 Li71 C117 91.7(3)
O71 Li71 C118 102.3(3)
C101 Li71 C118 119.7(3)
C117 Li71 C118 28.00(16)
O71 Li71 C102 106.7(3)
C101 Li71 C102 27.17(16)
C117 Li71 C102 118.5(3)
C118 Li71 C102 146.1(3)
O71 Li71 I71 114.1(3)
C101 Li71 I71 101.6(3)
C117 Li71 I71 100.1(3)
C118 Li71 I71 92.2(2)
C102 Li71 I71 91.5(2)
O71 Li71 Mn71 141.9(3)
C101 Li71 Mn71 45.86(17)
C117 Li71 Mn71 45.89(16)
C118 Li71 Mn71 73.8(2)
C102 Li71 Mn71 72.62(19)
I71 Li71 Mn71 104.0(2)
O71 Li71 Li73 147.4(4)
C101 Li71 Li73 47.5(2)
C117 Li71 Li73 91.0(3)
C118 Li71 Li73 108.5(3)
C102 Li71 Li73 49.16(19)
I71 Li71 Li73 55.04(18)
Mn71 Li71 Li73 60.32(19)
O71 Li71 Li72 145.5(4)
C101 Li71 Li72 91.2(3)
C117 Li71 Li72 45.2(2)
C118 Li71 Li72 50.4(2)
C102 Li71 Li72 106.5(3)
I71 Li71 Li72 55.99(18)
Mn71 Li71 Li72 59.24(19)
Li73 Li71 Li72 59.3(2)
O72 Li72 C117 128.8(4)
O72 Li72 C109 124.8(4)
C117 Li72 C109 89.1(3)
O72 Li72 C118 106.7(3)
C117 Li72 C118 28.51(16)
C109 Li72 C118 117.7(3)
O72 Li72 C110 102.9(3)
C117 Li72 C110 117.0(3)
C109 Li72 C110 27.84(15)
C118 Li72 C110 145.5(3)
O72 Li72 I71 108.2(3)
C117 Li72 I71 99.8(3)
C109 Li72 I71 100.7(3)
C118 Li72 I71 93.1(3)
C110 Li72 I71 94.2(2)
O72 Li72 Mn71 149.2(4)
C117 Li72 Mn71 44.95(15)
C109 Li72 Mn71 44.27(15)
C118 Li72 Mn71 73.42(19)
C110 Li72 Mn71 72.04(19)
I71 Li72 Mn71 102.5(2)
O72 Li72 Li73 140.4(4)
C117 Li72 Li73 90.7(3)
C109 Li72 Li73 46.3(2)
C118 Li72 Li73 109.5(3)
C110 Li72 Li73 50.88(19)
I71 Li72 Li73 54.93(18)
Mn71 Li72 Li73 59.69(17)
O72 Li72 Li71 146.5(4)
C117 Li72 Li71 45.0(2)
C109 Li72 Li71 88.5(3)
C118 Li72 Li71 51.7(2)
C110 Li72 Li71 107.3(3)
I71 Li72 Li71 55.88(18)
Mn71 Li72 Li71 57.58(17)
Li73 Li72 Li71 59.1(2)
O73 Li73 C109 124.4(4)
O73 Li73 C101 126.0(4)
C109 Li73 C101 88.5(3)
O73 Li73 C102 102.1(3)
C109 Li73 C102 117.4(3)
C101 Li73 C102 29.16(15)
O73 Li73 C110 101.7(3)
C109 Li73 C110 28.64(16)
C101 Li73 C110 117.1(3)
C102 Li73 C110 145.7(3)
O73 Li73 I71 107.9(3)
C109 Li73 I71 103.9(3)
C101 Li73 I71 102.4(3)
C102 Li73 I71 97.7(2)
C110 Li73 I71 98.0(2)
O73 Li73 Mn71 147.7(3)
C109 Li73 Mn71 44.14(16)
C101 Li73 Mn71 44.71(16)
C102 Li73 Mn71 73.9(2)
C110 Li73 Mn71 72.8(2)
I71 Li73 Mn71 104.4(2)
O73 Li73 Li71 144.8(4)
C109 Li73 Li71 90.8(3)
C101 Li73 Li71 45.8(2)
C102 Li73 Li71 54.5(2)
C110 Li73 Li71 111.6(3)
I71 Li73 Li71 57.61(18)
Mn71 Li73 Li71 58.34(18)
O73 Li73 Li72 142.1(3)
C109 Li73 Li72 46.8(2)
C101 Li73 Li72 91.9(3)
C102 Li73 Li72 113.9(3)
C110 Li73 Li72 52.9(2)
I71 Li73 Li72 57.61(19)
Mn71 Li73 Li72 59.43(18)
Li71 Li73 Li72 61.6(2)
C129 O71 C131 114.9(4)
C129 O71 Li71 124.7(4)
C131 O71 Li71 119.4(4)
C133 O72 C136 109.0(3)
C133 O72 Li72 127.0(4)
C136 O72 Li72 123.1(4)
C128 O73 C125 108.8(3)
C128 O73 Li73 119.3(3)
C125 O73 Li73 130.9(3)
C72 C71 C76 115.0(3)
C72 C71 Mn71 121.7(3)
C76 C71 Mn71 123.2(3)
C73 C72 C71 122.9(3)
C73 C72 C77 116.8(3)
C71 C72 C77 120.4(3)
C72 C73 C74 120.6(4)
C72 C73 H73 119.7
C74 C73 H73 119.7
C75 C74 C73 118.4(4)
C75 C74 H74 120.8
C73 C74 H74 120.8
C74 C75 C76 121.1(3)
C74 C75 H75 119.4
C76 C75 H75 119.4
C75 C76 C71 121.9(4)
C75 C76 C89 117.5(3)
C71 C76 C89 120.6(3)
C82 C77 C78 121.0(4)
C82 C77 C72 121.2(4)
C78 C77 C72 117.8(4)
C77 C78 C79 118.3(5)
C77 C78 C83 122.5(4)
C79 C78 C83 119.2(5)
C80 C79 C78 120.3(5)
C80 C79 H79 119.8
C78 C79 H79 119.8
C81 C80 C79 120.7(5)
C81 C80 H80 119.7
C79 C80 H80 119.7
C80 C81 C82 120.9(6)
C80 C81 H81 119.6
C82 C81 H81 119.6
C77 C82 C81 118.8(5)
C77 C82 C86 121.2(4)
C81 C82 C86 119.9(5)
C78 C83 C85 111.7(5)
C78 C83 C84 112.1(5)
C85 C83 C84 110.4(6)
C78 C83 H83 107.5
C85 C83 H83 107.5
C84 C83 H83 107.5
C83 C84 H84A 109.5
C83 C84 H84B 109.5
H84A C84 H84B 109.5
C83 C84 H84C 109.5
H84A C84 H84C 109.5
H84B C84 H84C 109.5
C83 C85 H85A 109.5
C83 C85 H85B 109.5
H85A C85 H85B 109.5
C83 C85 H85C 109.5
H85A C85 H85C 109.5
H85B C85 H85C 109.5
C82 C86 C87 109.6(5)
C82 C86 C88 114.0(5)
C87 C86 C88 110.2(5)
C82 C86 H86 107.6
C87 C86 H86 107.6
C88 C86 H86 107.6
C86 C87 H87A 109.5
C86 C87 H87B 109.5
H87A C87 H87B 109.5
C86 C87 H87C 109.5
H87A C87 H87C 109.5
H87B C87 H87C 109.5
C86 C88 H88A 109.5
C86 C88 H88B 109.5
H88A C88 H88B 109.5
C86 C88 H88C 109.5
H88A C88 H88C 109.5
H88B C88 H88C 109.5
C90 C89 C94 119.7(3)
C90 C89 C76 120.6(3)
C94 C89 C76 119.6(3)
C91 C90 C89 118.9(4)
C91 C90 C95 119.9(4)
C89 C90 C95 121.1(3)
C92 C91 C90 121.4(4)
C92 C91 H91 119.3
C90 C91 H91 119.3
C91 C92 C93 120.2(4)
C91 C92 H92 119.9
C93 C92 H92 119.9
C92 C93 C94 120.6(4)
C92 C93 H93 119.7
C94 C93 H93 119.7
C93 C94 C89 119.1(4)
C93 C94 C98 119.2(4)
C89 C94 C98 121.6(4)
C90 C95 C97 113.7(4)
C90 C95 C96 111.3(3)
C97 C95 C96 109.3(3)
C90 C95 H95 107.4
C97 C95 H95 107.4
C96 C95 H95 107.4
C95 C96 H96A 109.5
C95 C96 H96B 109.5
H96A C96 H96B 109.5
C95 C96 H96C 109.5
H96A C96 H96C 109.5
H96B C96 H96C 109.5
C95 C97 H97A 109.5
C95 C97 H97B 109.5
H97A C97 H97B 109.5
C95 C97 H97C 109.5
H97A C97 H97C 109.5
H97B C97 H97C 109.5
C94 C98 C100 113.5(4)
C94 C98 C99 109.1(4)
C100 C98 C99 110.2(4)
C94 C98 H98 108.0
C100 C98 H98 108.0
C99 C98 H98 108.0
C98 C99 H99A 109.5
C98 C99 H99B 109.5
H99A C99 H99B 109.5
C98 C99 H99C 109.5
H99A C99 H99C 109.5
H99B C99 H99C 109.5
C98 C100 H10A 109.5
C98 C100 H10B 109.5
H10A C100 H10B 109.5
C98 C100 H10C 109.5
H10A C100 H10C 109.5
H10B C100 H10C 109.5
C102 C101 Mn71 168.3(3)
C102 C101 Li71 94.2(3)
Mn71 C101 Li71 86.5(2)
C102 C101 Li73 81.2(3)
Mn71 C101 Li73 87.1(2)
Li71 C101 Li73 86.7(3)
C101 C102 C103 176.9(4)
C101 C102 Li73 69.6(3)
C103 C102 Li73 110.6(3)
C101 C102 Li71 58.6(3)
C103 C102 Li71 124.5(3)
Li73 C102 Li71 76.3(3)
C108 C103 C104 118.9(4)
C108 C103 C102 121.1(3)
C104 C103 C102 120.0(3)
C105 C104 C103 119.9(4)
C105 C104 H104 120.0
C103 C104 H104 120.0
C106 C105 C104 120.8(4)
C106 C105 H105 119.6
C104 C105 H105 119.6
C107 C106 C105 119.7(4)
C107 C106 H106 120.2
C105 C106 H106 120.2
C106 C107 C108 120.3(4)
C106 C107 H107 119.9
C108 C107 H107 119.9
C103 C108 C107 120.5(4)
C103 C108 H108 119.8
C107 C108 H108 119.8
C110 C109 Mn71 174.7(4)
C110 C109 Li73 86.6(3)
Mn71 C109 Li73 88.7(2)
C110 C109 Li72 89.4(3)
Mn71 C109 Li72 88.0(2)
Li73 C109 Li72 86.9(3)
C109 C110 C111 175.7(4)
C109 C110 Li73 64.8(3)
C111 C110 Li73 119.5(3)
C109 C110 Li72 62.8(3)
C111 C110 Li72 117.5(3)
Li73 C110 Li72 76.2(2)
C116 C111 C112 118.8(4)
C116 C111 C110 119.4(4)
C112 C111 C110 121.9(4)
C113 C112 C111 119.4(4)
C113 C112 H112 120.3
C111 C112 H112 120.3
C114 C113 C112 120.9(5)
C114 C113 H113 119.5
C112 C113 H113 119.5
C113 C114 C115 119.8(4)
C113 C114 H114 120.1
C115 C114 H114 120.1
C114 C115 C116 119.9(5)
C114 C115 H115 120.1
C116 C115 H115 120.1
C111 C116 C115 121.1(4)
C111 C116 H116 119.4
C115 C116 H116 119.4
C118 C117 Mn71 173.7(3)
C118 C117 Li71 90.2(4)
Mn71 C117 Li71 85.9(2)
C118 C117 Li72 87.4(3)
Mn71 C117 Li72 87.6(2)
Li71 C117 Li72 89.8(3)
C117 C118 C119 177.9(4)
C117 C118 Li72 64.1(3)
C119 C118 Li72 118.0(3)
C117 C118 Li71 61.8(3)
C119 C118 Li71 118.3(3)
Li72 C118 Li71 77.9(3)
C120 C119 C124 119.0(4)
C120 C119 C118 119.7(4)
C124 C119 C118 121.2(4)
C119 C120 C121 119.3(4)
C119 C120 H120 120.3
C121 C120 H120 120.3
C122 C121 C120 120.7(4)
C122 C121 H121 119.6
C120 C121 H121 119.6
C123 C122 C121 119.8(4)
C123 C122 H122 120.1
C121 C122 H122 120.1
C122 C123 C124 120.6(5)
C122 C123 H123 119.7
C124 C123 H123 119.7
C123 C124 C119 120.5(5)
C123 C124 H124 119.7
C119 C124 H124 119.7
O73 C125 C126 106.7(4)
O73 C125 H12A 110.4
C126 C125 H12A 110.4
O73 C125 H12B 110.4
C126 C125 H12B 110.4
H12A C125 H12B 108.6
C125 C126 C127 104.1(4)
C125 C126 H12C 110.9
C127 C126 H12C 110.9
C125 C126 H12D 110.9
C127 C126 H12D 110.9
H12C C126 H12D 109.0
C128 C127 C126 105.6(4)
C128 C127 H12E 110.6
C126 C127 H12E 110.6
C128 C127 H12F 110.6
C126 C127 H12F 110.6
H12E C127 H12F 108.8
O73 C128 C127 107.6(4)
O73 C128 H12G 110.2
C127 C128 H12G 110.2
O73 C128 H12H 110.2
C127 C128 H12H 110.2
H12G C128 H12H 108.5
O71 C129 C130 114.0(5)
O71 C129 H12I 108.8
C130 C129 H12I 108.8
O71 C129 H12J 108.8
C130 C129 H12J 108.8
H12I C129 H12J 107.7
C129 C130 H13A 109.5
C129 C130 H13B 109.5
H13A C130 H13B 109.5
C129 C130 H13C 109.5
H13A C130 H13C 109.5
H13B C130 H13C 109.5
O71 C131 C132 113.8(5)
O71 C131 H13D 108.8
C132 C131 H13D 108.8
O71 C131 H13E 108.8
C132 C131 H13E 108.8
H13D C131 H13E 107.7
C131 C132 H13F 109.5
C131 C132 H13G 109.5
H13F C132 H13G 109.5
C131 C132 H13H 109.5
H13F C132 H13H 109.5
H13G C132 H13H 109.5
O72 C133 C134 103.2(5)
O72 C133 H13I 111.1
C134 C133 H13I 111.1
O72 C133 H13J 111.1
C134 C133 H13J 111.1
H13I C133 H13J 109.1
C135 C134 C133 102.6(5)
C135 C134 H13K 111.3
C133 C134 H13K 111.3
C135 C134 H13L 111.3
C133 C134 H13L 111.3
H13K C134 H13L 109.2
C134 C135 C136 103.1(5)
C134 C135 H13M 111.1
C136 C135 H13M 111.1
C134 C135 H13N 111.1
C136 C135 H13N 111.1
H13M C135 H13N 109.1
O72 C136 C135 105.5(4)
O72 C136 H13O 110.7
C135 C136 H13O 110.7
O72 C136 H13P 110.7
C135 C136 H13P 110.7
H13O C136 H13P 108.8

loop_
_geom_bond_atom_site_label_1
_geom_bond_atom_site_label_2
_geom_bond_distance
Mn1 C1 2.147(4)
Mn1 C39 2.174(4)
Mn1 C31 2.180(4)
Mn1 C47 2.191(4)
Mn1 Li2 3.004(7)
Mn1 Li1 3.080(7)
Mn1 Li3 3.095(7)
I1 Li1 2.784(7)
I1 Li2 2.850(8)
I1 Li3 2.875(7)
Li1 O1 1.872(8)
Li1 C31 2.274(7)
Li1 C39 2.284(8)
Li1 C32 2.522(8)
Li1 C40 2.547(8)
Li1 Li3 3.149(10)
Li1 Li2 3.220(10)
Li2 O2 1.886(8)
Li2 C47 2.254(8)
Li2 C39 2.300(8)
Li2 C48 2.655(8)
Li2 C40 2.743(8)
Li2 Li3 3.216(10)
Li3 O3 1.918(7)
Li3 C31 2.279(8)
Li3 C47 2.290(8)
Li3 C48 2.511(8)
Li3 C32 2.564(8)
O1 C55 1.384(6)
O1 C58 1.431(5)
O2 C61 1.432(6)
O2 C59 1.444(8)
O3 C64 1.442(5)
O3 C65 1.446(6)
C1 C2 1.411(5)
C1 C6 1.412(5)
C2 C3 1.399(5)
C2 C7 1.505(5)
C3 C4 1.375(6)
C3 H3 0.9500
C4 C5 1.377(5)
C4 H4 0.9500
C5 C6 1.409(5)
C5 H5 0.9500
C6 C19 1.500(5)
C7 C8 1.412(5)
C7 C12 1.417(5)
C8 C9 1.388(6)
C8 C13 1.525(6)
C9 C10 1.380(6)
C9 H9 0.9500
C10 C11 1.373(6)
C10 H10 0.9500
C11 C12 1.384(5)
C11 H11 0.9500
C12 C16 1.519(5)
C13 C15 1.528(6)
C13 C14 1.530(6)
C13 H13 1.0000
C14 H14A 0.9800
C14 H14B 0.9800
C14 H14C 0.9800
C15 H15A 0.9800
C15 H15B 0.9800
C15 H15C 0.9800
C16 C17 1.510(6)
C16 C18 1.528(6)
C16 H16 1.0000
C17 H17A 0.9800
C17 H17B 0.9800
C17 H17C 0.9800
C18 H18A 0.9800
C18 H18B 0.9800
C18 H18C 0.9800
C19 C20 1.409(5)
C19 C24 1.421(6)
C20 C21 1.407(6)
C20 C25 1.502(6)
C21 C22 1.351(6)
C21 H21 0.9500
C22 C23 1.389(7)
C22 H22 0.9500
C23 C24 1.390(6)
C23 H23 0.9500
C24 C28 1.510(6)
C25 C26 1.536(6)
C25 C27 1.541(6)
C25 H25 1.0000
C26 H26A 0.9800
C26 H26B 0.9800
C26 H26C 0.9800
C27 H27A 0.9800
C27 H27B 0.9800
C27 H27C 0.9800
C28 C29 1.533(6)
C28 C30 1.534(6)
C28 H28 1.0000
C29 H29A 0.9800
C29 H29B 0.9800
C29 H29C 0.9800
C30 H30A 0.9800
C30 H30B 0.9800
C30 H30C 0.9800
C31 C32 1.208(5)
C32 C33 1.458(5)
C33 C34 1.390(5)
C33 C38 1.396(6)
C34 C35 1.377(6)
C34 H34 0.9500
C35 C36 1.373(6)
C35 H35 0.9500
C36 C37 1.368(7)
C36 H36 0.9500
C37 C38 1.386(6)
C37 H37 0.9500
C38 H38 0.9500
C39 C40 1.207(5)
C40 C41 1.455(5)
C41 C46 1.370(6)
C41 C42 1.372(6)
C42 C43 1.387(6)
C42 H42 0.9500
C43 C44 1.369(7)
C43 H43 0.9500
C44 C45 1.363(7)
C44 H44 0.9500
C45 C46 1.389(6)
C45 H45 0.9500
C46 H46 0.9500
C47 C48 1.196(5)
C48 C49 1.462(6)
C49 C50 1.377(6)
C49 C54 1.388(7)
C50 C51 1.391(7)
C50 H50 0.9500
C51 C52 1.352(8)
C51 H51 0.9500
C52 C53 1.337(8)
C52 H52 0.9500
C53 C54 1.370(7)
C53 H53 0.9500
C54 H54 0.9500
C55 C56 1.498(12)
C55 H55A 0.9900
C55 H55B 0.9900
C56 C57 1.649(13)
C56 H56A 0.9900
C56 H56B 0.9900
C57 C58 1.525(10)
C57 H57A 0.9900
C57 H57B 0.9900
C58 H58A 0.9900
C58 H58B 0.9900
C59 C60 1.394(10)
C59 H59A 0.9900
C59 H59B 0.9900
C60 H60A 0.9800
C60 H60B 0.9800
C60 H60C 0.9800
C61 C62 1.468(8)
C61 H61A 0.9900
C61 H61B 0.9900
C62 H62A 0.9800
C62 H62B 0.9800
C62 H62C 0.9800
C63 C64 1.459(7)
C63 H63A 0.9800
C63 H63B 0.9800
C63 H63C 0.9800
C64 H64A 0.9900
C64 H64B 0.9900
C65 C66 1.464(10)
C65 H65A 0.9900
C65 H65B 0.9900
C66 H66A 0.9800
C66 H66B 0.9800
C66 H66C 0.9800
Mn71 C71 2.140(4)
Mn71 C109 2.165(4)
Mn71 C101 2.189(4)
Mn71 C117 2.192(4)
Mn71 Li71 3.044(7)
Mn71 Li72 3.099(7)
Mn71 Li73 3.107(7)
I71 Li73 2.787(7)
I71 Li71 2.871(7)
I71 Li72 2.875(7)
Li71 O71 1.907(8)
Li71 C101 2.252(8)
Li71 C117 2.276(9)
Li71 C118 2.584(9)
Li71 C102 2.631(8)
Li71 Li73 3.138(10)
Li71 Li72 3.219(10)
Li72 O72 1.907(7)
Li72 C117 2.285(8)
Li72 C109 2.297(8)
Li72 C118 2.538(8)
Li72 C110 2.583(8)
Li72 Li73 3.145(10)
Li73 O73 1.875(8)
Li73 C109 2.277(8)
Li73 C101 2.318(8)
Li73 C102 2.444(7)
Li73 C110 2.512(8)
O71 C129 1.443(6)
O71 C131 1.443(6)
O72 C133 1.415(6)
O72 C136 1.470(6)
O73 C128 1.422(6)
O73 C125 1.444(5)
C71 C72 1.417(5)
C71 C76 1.421(5)
C72 C73 1.383(5)
C72 C77 1.526(5)
C73 C74 1.390(6)
C73 H73 0.9500
C74 C75 1.389(6)
C74 H74 0.9500
C75 C76 1.392(5)
C75 H75 0.9500
C76 C89 1.507(5)
C77 C82 1.390(7)
C77 C78 1.403(7)
C78 C79 1.405(7)
C78 C83 1.492(8)
C79 C80 1.380(10)
C79 H79 0.9500
C80 C81 1.364(9)
C80 H80 0.9500
C81 C82 1.397(7)
C81 H81 0.9500
C82 C86 1.515(7)
C83 C85 1.526(7)
C83 C84 1.536(8)
C83 H83 1.0000
C84 H84A 0.9800
C84 H84B 0.9800
C84 H84C 0.9800
C85 H85A 0.9800
C85 H85B 0.9800
C85 H85C 0.9800
C86 C87 1.538(8)
C86 C88 1.540(8)
C86 H86 1.0000
C87 H87A 0.9800
C87 H87B 0.9800
C87 H87C 0.9800
C88 H88A 0.9800
C88 H88B 0.9800
C88 H88C 0.9800
C89 C90 1.411(5)
C89 C94 1.413(5)
C90 C91 1.383(5)
C90 C95 1.519(6)
C91 C92 1.372(6)
C91 H91 0.9500
C92 C93 1.383(6)
C92 H92 0.9500
C93 C94 1.391(6)
C93 H93 0.9500
C94 C98 1.517(6)
C95 C97 1.530(5)
C95 C96 1.533(6)
C95 H95 1.0000
C96 H96A 0.9800
C96 H96B 0.9800
C96 H96C 0.9800
C97 H97A 0.9800
C97 H97B 0.9800
C97 H97C 0.9800
C98 C100 1.520(6)
C98 C99 1.534(6)
C98 H98 1.0000
C99 H99A 0.9800
C99 H99B 0.9800
C99 H99C 0.9800
C100 H10A 0.9800
C100 H10B 0.9800
C100 H10C 0.9800
C101 C102 1.205(5)
C102 C103 1.450(5)
C103 C108 1.390(6)
C103 C104 1.398(5)
C104 C105 1.384(6)
C104 H104 0.9500
C105 C106 1.384(6)
C105 H105 0.9500
C106 C107 1.371(6)
C106 H106 0.9500
C107 C108 1.394(6)
C107 H107 0.9500
C108 H108 0.9500
C109 C110 1.206(5)
C110 C111 1.459(5)
C111 C116 1.375(6)
C111 C112 1.400(6)
C112 C113 1.396(6)
C112 H112 0.9500
C113 C114 1.360(8)
C113 H113 0.9500
C114 C115 1.381(7)
C114 H114 0.9500
C115 C116 1.383(6)
C115 H115 0.9500
C116 H116 0.9500
C117 C118 1.213(6)
C118 C119 1.461(6)
C119 C120 1.387(6)
C119 C124 1.389(7)
C120 C121 1.400(6)
C120 H120 0.9500
C121 C122 1.369(7)
C121 H121 0.9500
C122 C123 1.364(7)
C122 H122 0.9500
C123 C124 1.379(7)
C123 H123 0.9500
C124 H124 0.9500
C125 C126 1.452(7)
C125 H12A 0.9900
C125 H12B 0.9900
C126 C127 1.530(8)
C126 H12C 0.9900
C126 H12D 0.9900
C127 C128 1.478(8)
C127 H12E 0.9900
C127 H12F 0.9900
C128 H12G 0.9900
C128 H12H 0.9900
C129 C130 1.524(9)
C129 H12I 0.9900
C129 H12J 0.9900
C130 H13A 0.9800
C130 H13B 0.9800
C130 H13C 0.9800
C131 C132 1.473(9)
C131 H13D 0.9900
C131 H13E 0.9900
C132 H13F 0.9800
C132 H13G 0.9800
C132 H13H 0.9800
C133 C134 1.545(8)
C133 H13I 0.9900
C133 H13J 0.9900
C134 C135 1.446(8)
C134 H13K 0.9900
C134 H13L 0.9900
C135 C136 1.488(7)
C135 H13M 0.9900
C135 H13N 0.9900
C136 H13O 0.9900
C136 H13P 0.9900
